data_1533077
loop_
_publ_author_name
'Salamakha, L.P.'
'Mudryi, S.I.'

_publ_section_title
;
 Crystal structure of the R Zn1-x Sb2 compounds (R = La, Ce)
;
_journal_name_full 'Journal of Alloys Compd.'
_journal_page_first 139
_journal_page_last 142
_journal_volume 359
_journal_year 2003
_chemical_formula_sum 'La Sb2 Zn0.63'
_chemical_name_systematic 'La Zn0.63 Sb2'
_space_group_IT_number 59
_symmetry_space_group_name_Hall '-P 2ab 2a'
_symmetry_space_group_name_H-M 'P m m n :2'
_cell_angle_alpha 90
_cell_angle_beta 90
_cell_angle_gamma 90
_cell_formula_units_Z 2
_cell_length_a 4.3795
_cell_length_b 4.4023
_cell_length_c 10.5047
_cell_volume 202.529
_citation_journal_id_ASTM JALCEU
_cod_data_source_file Salamakha_JALCEU_2003_62.cif
_cod_data_source_block La1Sb2Zn0.63
_cod_original_cell_volume 202.5293
_cod_original_formula_sum 'La1 Sb2 Zn0.63'
_cod_database_code 1533077

loop_
_symmetry_equiv_pos_as_xyz
x,y,z
-x+1/2,-y+1/2,z
x+1/2,-y,-z
-x,y+1/2,-z
-x,-y,-z
x-1/2,y-1/2,-z
-x-1/2,y,z
x,-y-1/2,z

loop_
_atom_site_label
_atom_site_type_symbol
_atom_site_fract_x
_atom_site_fract_y
_atom_site_fract_z
_atom_site_occupancy
_atom_site_U_iso_or_equiv
Zn1 Zn 0.25 0.75 0.00303 0.63 0.0
Sb1 Sb 0.25 0.75 0.4997 1 0.0
La1 La 0.25 0.25 0.74078 1 0.0
Sb2 Sb 0.25 0.25 0.15409 1 0.0
